data_7057687
loop_
_publ_author_name
'Ru, Jing'
'Zhang, Ru-Fen'
'Shi, Yang'
'Zhang, Shao-Liang'
'Li, Qian-Li'
'Ma, Chun-Lin'

_publ_section_title
;
 Synthesis, structures and magnetic properties of heterobimetallic
 RuIII--3d (3d = Mn, Ni) compounds based on the chiral RuIII building
 block
;
_journal_issue 19
_journal_name_full 'New Journal of Chemistry'
_journal_page_first 16237
_journal_paper_doi 10.1039/C8NJ03747G
_journal_volume 42
_journal_year 2018
_chemical_absolute_configuration ad
_chemical_formula_sum 'C50 H54 Cl4 N12 Ni O4 Ru2'
_chemical_formula_weight 1289.70
_space_group_crystal_system orthorhombic
_space_group_IT_number 19
_space_group_name_Hall 'P 2ac 2ab'
_space_group_name_H-M_alt 'P 21 21 21'
_symmetry_space_group_name_Hall 'P 2ac 2ab'
_symmetry_space_group_name_H-M 'P 21 21 21'
_atom_sites_solution_hydrogens geom
_audit_creation_method SHELXL-2014/6
_audit_update_record
;
2018-08-27 deposited with the CCDC.
2018-08-30 downloaded from the CCDC.
;
_cell_angle_alpha 90
_cell_angle_beta 90
_cell_angle_gamma 90
_cell_formula_units_Z 4
_cell_length_a 13.4397(17)
_cell_length_b 21.954(3)
_cell_length_c 29.009(4)
_cell_measurement_reflns_used 8016
_cell_measurement_temperature 296(2)
_cell_measurement_theta_max 20.83
_cell_measurement_theta_min 2.26
_cell_volume 8559(2)
_computing_cell_refinement 'Bruker SMART'
_computing_data_collection 'Bruker SMART'
_computing_data_reduction 'Bruker SAINT'
_computing_molecular_graphics 'Bruker SHELXTL'
_computing_publication_material 'Bruker SHELXTL'
_computing_structure_refinement 'SHELXL-2014/6 (Sheldrick, 2014)'
_computing_structure_solution 'SHELXS-97 (Sheldrick, 2008)'
_diffrn_ambient_temperature 296(2)
_diffrn_measured_fraction_theta_full 1.000
_diffrn_measured_fraction_theta_max 1.000
_diffrn_measurement_device_type 'CCD area detector'
_diffrn_measurement_method 'phi and omega scans'
_diffrn_radiation_type MoK\a
_diffrn_radiation_wavelength 0.71073
_diffrn_reflns_av_R_equivalents 0.0594
_diffrn_reflns_av_unetI/netI 0.0731
_diffrn_reflns_Laue_measured_fraction_full 1.000
_diffrn_reflns_Laue_measured_fraction_max 1.000
_diffrn_reflns_limit_h_max 16
_diffrn_reflns_limit_h_min -16
_diffrn_reflns_limit_k_max 27
_diffrn_reflns_limit_k_min -23
_diffrn_reflns_limit_l_max 35
_diffrn_reflns_limit_l_min -33
_diffrn_reflns_number 52645
_diffrn_reflns_point_group_measured_fraction_full 1.000
_diffrn_reflns_point_group_measured_fraction_max 1.000
_diffrn_reflns_theta_full 25.242
_diffrn_reflns_theta_max 26.000
_diffrn_reflns_theta_min 1.163
_exptl_absorpt_coefficient_mu 0.726
_exptl_absorpt_correction_T_max 0.8684
_exptl_absorpt_correction_T_min 0.8337
_exptl_absorpt_correction_type multi-scan
_exptl_absorpt_process_details sadabs
_exptl_crystal_colour dark-green
_exptl_crystal_density_diffrn 1.001
_exptl_crystal_description needle
_exptl_crystal_F_000 2616
_exptl_crystal_size_max 0.260
_exptl_crystal_size_mid 0.230
_exptl_crystal_size_min 0.200
_exptl_transmission_factor_max 0.865
_exptl_transmission_factor_min 0.828
_refine_diff_density_max 0.308
_refine_diff_density_min -0.217
_refine_diff_density_rms 0.042
_refine_ls_abs_structure_details
;
 Refined as an inversion twin.
;
_refine_ls_abs_structure_Flack 0.020(17)
_refine_ls_extinction_method none
_refine_ls_goodness_of_fit_ref 1.040
_refine_ls_hydrogen_treatment constr
_refine_ls_matrix_type full
_refine_ls_number_parameters 659
_refine_ls_number_reflns 16822
_refine_ls_number_restraints 72
_refine_ls_restrained_S_all 1.373
_refine_ls_R_factor_all 0.0737
_refine_ls_R_factor_gt 0.0392
_refine_ls_shift/su_max 0.002
_refine_ls_shift/su_mean 0.000
_refine_ls_structure_factor_coef Fsqd
_refine_ls_weighting_details 'w=1/[\s^2^(Fo^2^)+(0.0174P)^2^] where P=(Fo^2^+2Fc^2^)/3'
_refine_ls_weighting_scheme calc
_refine_ls_wR_factor_gt 0.0654
_refine_ls_wR_factor_ref 0.0709
_reflns_Friedel_coverage 0.832
_reflns_Friedel_fraction_full 1.000
_reflns_Friedel_fraction_max 1.000
_reflns_number_gt 11522
_reflns_number_total 16822
_reflns_threshold_expression 'I > 2\s(I)'
_cod_data_source_file c8nj03747g2.cif
_cod_data_source_block 1_sq
_cod_depositor_comments 'Adding full bibliography for 7057687--7057690.cif.'
_cod_original_cell_volume 8559.4(19)
_cod_database_code 7057687
_shelx_space_group_comment
;
The symmetry employed for this shelxl refinement is uniquely defined
by the following loop, which should always be used as a source of
symmetry information in preference to the above space-group names.
They are only intended as comments.
;
_shelx_estimated_absorpt_t_min 0.834
_shelx_estimated_absorpt_t_max 0.868
_shelxl_version_number 2014/6

loop_
_space_group_symop_operation_xyz
'x, y, z'
'-x+1/2, -y, z+1/2'
'x+1/2, -y+1/2, -z'
'-x, y+1/2, -z+1/2'

loop_
_atom_site_label
_atom_site_type_symbol
_atom_site_fract_x
_atom_site_fract_y
_atom_site_fract_z
_atom_site_U_iso_or_equiv
_atom_site_adp_type
_atom_site_occupancy
_atom_site_site_symmetry_order
_atom_site_calc_flag
_atom_site_refinement_flags_posn
_atom_site_refinement_flags_adp
Ru1 Ru 0.64917(3) 0.77449(2) 0.54264(2) 0.04695(12) Uani 1 1 d . .
Ru2 Ru 0.44208(3) 1.00180(2) 0.76102(2) 0.05541(13) Uani 1 1 d . .
Ni1 Ni 0.37959(5) 0.79540(3) 0.66977(2) 0.04373(17) Uani 1 1 d . U
Cl1 Cl 0.87189(18) 0.68449(11) 0.75955(7) 0.1357(8) Uani 1 1 d . .
Cl2 Cl 0.50296(16) 0.91534(9) 0.32762(6) 0.1114(7) Uani 1 1 d . .
Cl3 Cl -0.07039(16) 0.90493(11) 0.77874(9) 0.1480(8) Uani 1 1 d . U
Cl4 Cl 0.92015(15) 1.12692(11) 0.69726(9) 0.1353(9) Uani 1 1 d . .
N1 N 0.5394(3) 0.74329(19) 0.50207(14) 0.0486(11) Uani 1 1 d . .
N2 N 0.6438(3) 0.69030(19) 0.56850(14) 0.0501(11) Uani 1 1 d . .
N3 N 0.7869(4) 0.7369(2) 0.45742(17) 0.0752(15) Uani 1 1 d . .
N4 N 0.4975(3) 0.8069(2) 0.62528(15) 0.0544(12) Uani 1 1 d . .
N5 N 0.3518(3) 0.71140(18) 0.63876(13) 0.0558(12) Uani 1 1 d D .
H5A H 0.3406 0.7169 0.6088 0.067 Uiso 1 1 calc R U
H5B H 0.4051 0.6877 0.6417 0.067 Uiso 1 1 calc R U
N6 N 0.2741(4) 0.8419(2) 0.62941(15) 0.0807(17) Uani 1 1 d . .
H6A H 0.2890 0.8814 0.6283 0.097 Uiso 1 1 calc R U
H6B H 0.2745 0.8273 0.6008 0.097 Uiso 1 1 calc R U
N7 N 0.4559(4) 0.7540(2) 0.72469(14) 0.0724(15) Uani 1 1 d . .
H7A H 0.4879 0.7210 0.7149 0.087 Uiso 1 1 calc R U
H7B H 0.5003 0.7798 0.7365 0.087 Uiso 1 1 calc R U
N8 N 0.2509(4) 0.7728(3) 0.70756(16) 0.0758(16) Uani 1 1 d D .
N9 N 0.3869(5) 0.9598(2) 0.81590(17) 0.0697(15) Uani 1 1 d . .
N10 N 0.5701(4) 0.9747(2) 0.78845(16) 0.0623(13) Uani 1 1 d . U
N11 N 0.4048(3) 0.8781(2) 0.70442(15) 0.0549(13) Uani 1 1 d . .
N12 N 0.4842(4) 1.1277(2) 0.81387(16) 0.0784(16) Uani 1 1 d . .
O1 O 0.7654(3) 0.79469(18) 0.58230(12) 0.0621(11) Uani 1 1 d . .
O2 O 0.6379(3) 0.85788(16) 0.51484(12) 0.0585(10) Uani 1 1 d . .
O3 O 0.5111(3) 1.03456(17) 0.70543(12) 0.0650(11) Uani 1 1 d . .
O4 O 0.3075(3) 1.03040(17) 0.74248(14) 0.0707(11) Uani 1 1 d . .
C1 C 0.5838(4) 0.6487(2) 0.53965(18) 0.0483(13) Uani 1 1 d . .
H1 H 0.6261 0.6358 0.5139 0.058 Uiso 1 1 calc R U
C2 C 0.5445(5) 0.5917(3) 0.56209(19) 0.0724(18) Uani 1 1 d . .
H2A H 0.6002 0.5682 0.5739 0.087 Uiso 1 1 calc R U
H2B H 0.5031 0.6030 0.5881 0.087 Uiso 1 1 calc R U
C3 C 0.4853(6) 0.5525(3) 0.5302(2) 0.096(2) Uani 1 1 d . .
H3A H 0.4561 0.5189 0.5472 0.115 Uiso 1 1 calc R U
H3B H 0.5283 0.5358 0.5065 0.115 Uiso 1 1 calc R U
C4 C 0.4029(5) 0.5906(3) 0.5078(2) 0.085(2) Uani 1 1 d . .
H4A H 0.3686 0.5659 0.4851 0.102 Uiso 1 1 calc R U
H4B H 0.3549 0.6020 0.5313 0.102 Uiso 1 1 calc R U
C5 C 0.4402(4) 0.6466(3) 0.48515(18) 0.0625(16) Uani 1 1 d . .
H5C H 0.3847 0.6703 0.4735 0.075 Uiso 1 1 calc R U
H5D H 0.4825 0.6358 0.4593 0.075 Uiso 1 1 calc R U
C6 C 0.4982(4) 0.6837(2) 0.51926(16) 0.0449(13) Uani 1 1 d . .
H6 H 0.4528 0.6933 0.5447 0.054 Uiso 1 1 calc R U
C7 C 0.7411(4) 0.7489(3) 0.48937(19) 0.0526(15) Uani 1 1 d . .
C8 C 0.5110(4) 0.7696(3) 0.46372(18) 0.0555(14) Uani 1 1 d . .
H8 H 0.4628 0.7495 0.4465 0.067 Uiso 1 1 calc R U
C9 C 0.5466(4) 0.8254(3) 0.44598(19) 0.0555(15) Uani 1 1 d . .
C10 C 0.5158(4) 0.8422(3) 0.40215(18) 0.0612(16) Uani 1 1 d . .
H10 H 0.4762 0.8154 0.3854 0.073 Uiso 1 1 calc R U
C11 C 0.5409(5) 0.8949(4) 0.3832(2) 0.080(2) Uani 1 1 d . .
C12 C 0.6015(5) 0.9378(3) 0.4083(2) 0.076(2) Uani 1 1 d . .
H12 H 0.6195 0.9749 0.3953 0.091 Uiso 1 1 calc R U
C13 C 0.6305(4) 0.9225(3) 0.4502(2) 0.0652(16) Uani 1 1 d . .
H13 H 0.6697 0.9502 0.4662 0.078 Uiso 1 1 calc R U
C14 C 0.6066(4) 0.8675(3) 0.4725(2) 0.0569(16) Uani 1 1 d . .
C15 C 0.6827(4) 0.6738(3) 0.60795(19) 0.0576(16) Uani 1 1 d . .
H15 H 0.6669 0.6352 0.6189 0.069 Uiso 1 1 calc R U
C16 C 0.7477(4) 0.7103(3) 0.63571(18) 0.0553(15) Uani 1 1 d . .
C17 C 0.7753(5) 0.6867(3) 0.6782(2) 0.0717(18) Uani 1 1 d . .
H17 H 0.7478 0.6498 0.6875 0.086 Uiso 1 1 calc R U
C18 C 0.8392(5) 0.7144(4) 0.7064(2) 0.0770(19) Uani 1 1 d . .
C19 C 0.8844(4) 0.7663(4) 0.6931(2) 0.085(2) Uani 1 1 d . .
H19 H 0.9311 0.7843 0.7124 0.102 Uiso 1 1 calc R U
C20 C 0.8616(4) 0.7942(3) 0.64959(19) 0.0677(17) Uani 1 1 d . .
H20 H 0.8937 0.8296 0.6401 0.081 Uiso 1 1 calc R U
C21 C 0.7884(4) 0.7660(3) 0.62150(19) 0.0609(17) Uani 1 1 d . .
C22 C 0.5505(4) 0.7982(2) 0.59552(17) 0.0488(14) Uani 1 1 d . .
C23 C 0.2677(5) 0.6817(3) 0.6591(3) 0.108(3) Uani 1 1 d D U
H23A H 0.2216 0.6719 0.6344 0.129 Uiso 1 1 calc R U
H23B H 0.2906 0.6434 0.6719 0.129 Uiso 1 1 calc R U
C24 C 0.2133(6) 0.7125(3) 0.6939(3) 0.111(3) Uani 1 1 d D U
H24A H 0.2118 0.6867 0.7211 0.133 Uiso 1 1 calc R U
H24B H 0.1452 0.7171 0.6834 0.133 Uiso 1 1 calc R U
C25 C 0.1690(6) 0.8329(4) 0.6514(3) 0.107(3) Uani 1 1 d . U
H25A H 0.1292 0.8693 0.6470 0.128 Uiso 1 1 calc R U
H25B H 0.1351 0.7991 0.6367 0.128 Uiso 1 1 calc R U
C26 C 0.1809(5) 0.8211(4) 0.6989(3) 0.093(2) Uani 1 1 d . U
H26A H 0.1170 0.8101 0.7120 0.111 Uiso 1 1 calc R U
H26B H 0.2036 0.8579 0.7142 0.111 Uiso 1 1 calc R U
C27 C 0.2870(6) 0.7723(4) 0.7562(2) 0.098(2) Uani 1 1 d . .
H27A H 0.2991 0.8138 0.7662 0.118 Uiso 1 1 calc R U
H27B H 0.2358 0.7551 0.7759 0.118 Uiso 1 1 calc R U
C28 C 0.3789(7) 0.7366(4) 0.7613(2) 0.120(3) Uani 1 1 d . .
H28A H 0.3635 0.6936 0.7585 0.144 Uiso 1 1 calc R U
H28B H 0.4067 0.7435 0.7917 0.144 Uiso 1 1 calc R U
C29 C 0.4177(4) 0.9208(3) 0.72438(18) 0.0531(15) Uani 1 1 d . .
C30 C 0.4667(4) 1.0813(3) 0.79462(18) 0.0582(16) Uani 1 1 d . .
C31 C 0.5555(6) 0.9277(3) 0.8251(2) 0.0813(18) Uani 1 1 d . U
H31 H 0.5431 0.8888 0.8096 0.098 Uiso 1 1 calc R U
C32 C 0.6501(6) 0.9194(3) 0.8559(2) 0.110(2) Uani 1 1 d . U
H32A H 0.6671 0.9571 0.8715 0.132 Uiso 1 1 calc R U
H32B H 0.7066 0.9062 0.8376 0.132 Uiso 1 1 calc R U
C33 C 0.6180(8) 0.8678(4) 0.8923(3) 0.145(3) Uani 1 1 d . U
H33A H 0.6131 0.8292 0.8762 0.174 Uiso 1 1 calc R U
H33B H 0.6703 0.8639 0.9152 0.174 Uiso 1 1 calc R U
C34 C 0.5182(7) 0.8798(4) 0.9177(3) 0.129(3) Uani 1 1 d . U
H34A H 0.4998 0.8438 0.9351 0.155 Uiso 1 1 calc R U
H34B H 0.5270 0.9130 0.9394 0.155 Uiso 1 1 calc R U
C35 C 0.4345(6) 0.8957(3) 0.8844(2) 0.107(2) Uani 1 1 d . U
H35A H 0.4152 0.8593 0.8677 0.129 Uiso 1 1 calc R U
H35B H 0.3773 0.9095 0.9019 0.129 Uiso 1 1 calc R U
C36 C 0.4632(6) 0.9445(3) 0.8503(2) 0.0765(18) Uani 1 1 d . U
H36 H 0.4774 0.9817 0.8678 0.092 Uiso 1 1 calc R U
C37 C 0.2932(7) 0.9429(3) 0.8193(2) 0.082(2) Uani 1 1 d . .
H37 H 0.2765 0.9188 0.8445 0.098 Uiso 1 1 calc R U
C38 C 0.2160(5) 0.9575(3) 0.7887(3) 0.0691(18) Uani 1 1 d . .
C39 C 0.1227(6) 0.9299(3) 0.7961(3) 0.095(2) Uani 1 1 d . .
H39 H 0.1143 0.9035 0.8209 0.114 Uiso 1 1 calc R U
C40 C 0.0448(6) 0.9414(4) 0.7673(3) 0.097(2) Uani 1 1 d . U
C41 C 0.0532(6) 0.9783(4) 0.7307(3) 0.107(3) Uani 1 1 d . .
H41 H 0.0001 0.9835 0.7106 0.129 Uiso 1 1 calc R U
C42 C 0.1407(5) 1.0082(3) 0.7235(2) 0.087(2) Uani 1 1 d . .
H42 H 0.1455 1.0356 0.6991 0.104 Uiso 1 1 calc R U
C43 C 0.2249(5) 0.9984(3) 0.7524(2) 0.0741(18) Uani 1 1 d . .
C44 C 0.6058(5) 1.0534(3) 0.7066(2) 0.0631(16) Uani 1 1 d . .
C45 C 0.6369(5) 1.0916(3) 0.6694(2) 0.0767(18) Uani 1 1 d . .
H45 H 0.5908 1.1018 0.6468 0.092 Uiso 1 1 calc R U
C46 C 0.7306(6) 1.1134(3) 0.6657(3) 0.087(2) Uani 1 1 d . .
H46 H 0.7500 1.1375 0.6409 0.105 Uiso 1 1 calc R U
C47 C 0.7994(5) 1.0976(3) 0.7023(3) 0.081(2) Uani 1 1 d . .
C48 C 0.7746(5) 1.0613(3) 0.7360(3) 0.082(2) Uani 1 1 d . .
H48 H 0.8218 1.0505 0.7580 0.098 Uiso 1 1 calc R U
C49 C 0.6757(5) 1.0378(3) 0.7396(2) 0.0658(16) Uani 1 1 d . .
C50 C 0.6537(5) 0.9960(3) 0.7773(2) 0.0729(17) Uani 1 1 d . .
H50 H 0.7076 0.9838 0.7952 0.087 Uiso 1 1 calc R U

loop_
_atom_site_aniso_label
_atom_site_aniso_U_11
_atom_site_aniso_U_22
_atom_site_aniso_U_33
_atom_site_aniso_U_23
_atom_site_aniso_U_13
_atom_site_aniso_U_12
Ru1 0.0420(2) 0.0559(3) 0.0429(2) -0.0046(2) 0.0040(2) -0.0036(2)
Ru2 0.0570(3) 0.0456(3) 0.0637(3) -0.0138(3) 0.0004(3) -0.0033(3)
Ni1 0.0458(4) 0.0422(4) 0.0432(4) -0.0057(3) 0.0036(3) -0.0009(3)
Cl1 0.139(2) 0.173(2) 0.0950(13) 0.0095(14) -0.0672(14) 0.0191(16)
Cl2 0.1330(18) 0.1160(16) 0.0853(12) 0.0434(11) -0.0225(12) -0.0069(13)
Cl3 0.0749(13) 0.1320(16) 0.237(2) -0.0215(15) 0.0310(14) -0.0315(12)
Cl4 0.0650(14) 0.146(2) 0.195(2) -0.0107(17) 0.0204(14) -0.0348(13)
N1 0.041(3) 0.050(3) 0.054(3) -0.003(2) 0.007(2) 0.005(2)
N2 0.039(3) 0.064(3) 0.047(2) -0.001(2) 0.006(2) 0.004(2)
N3 0.067(3) 0.100(4) 0.058(3) -0.022(3) 0.023(3) -0.007(3)
N4 0.049(3) 0.056(3) 0.058(3) -0.011(2) 0.008(2) 0.000(2)
N5 0.061(3) 0.053(3) 0.054(2) -0.010(2) -0.001(3) 0.003(3)
N6 0.107(5) 0.069(4) 0.067(3) -0.020(3) -0.024(3) 0.033(3)
N7 0.099(4) 0.055(3) 0.063(3) -0.001(2) -0.014(3) 0.007(3)
N8 0.088(4) 0.074(4) 0.066(3) -0.026(3) 0.026(3) -0.038(4)
N9 0.084(4) 0.048(3) 0.077(4) -0.022(3) 0.010(3) -0.010(3)
N10 0.065(3) 0.055(3) 0.067(3) -0.009(2) -0.009(3) -0.010(3)
N11 0.056(3) 0.048(3) 0.060(3) -0.020(2) 0.009(2) -0.008(2)
N12 0.089(4) 0.069(4) 0.077(4) -0.010(3) -0.003(3) -0.014(3)
O1 0.056(3) 0.081(3) 0.049(2) -0.005(2) 0.011(2) -0.013(2)
O2 0.063(3) 0.058(2) 0.054(2) -0.0052(18) -0.004(2) -0.011(2)
O3 0.058(3) 0.072(3) 0.066(2) -0.017(2) -0.004(2) -0.011(2)
O4 0.053(3) 0.059(3) 0.100(3) -0.010(2) 0.006(2) -0.005(2)
C1 0.054(4) 0.044(3) 0.047(3) -0.005(3) -0.004(3) 0.000(3)
C2 0.078(5) 0.065(4) 0.074(4) 0.010(3) -0.015(4) -0.007(4)
C3 0.143(7) 0.055(4) 0.091(5) 0.004(4) -0.045(5) -0.032(5)
C4 0.073(5) 0.076(5) 0.105(5) 0.006(4) -0.020(4) -0.013(4)
C5 0.062(4) 0.061(4) 0.064(4) -0.003(3) -0.011(3) -0.008(3)
C6 0.046(3) 0.046(3) 0.043(3) -0.002(3) 0.005(3) -0.007(3)
C7 0.049(4) 0.062(4) 0.047(3) 0.003(3) 0.004(3) -0.004(3)
C8 0.052(3) 0.061(4) 0.054(3) -0.003(3) -0.004(3) 0.009(3)
C9 0.050(4) 0.055(4) 0.062(4) 0.009(3) 0.005(3) -0.003(3)
C10 0.059(4) 0.068(4) 0.057(4) 0.008(3) -0.012(3) 0.003(3)
C11 0.065(5) 0.092(6) 0.083(5) 0.030(4) -0.011(4) 0.005(4)
C12 0.091(5) 0.056(4) 0.082(5) 0.021(4) 0.004(4) 0.011(4)
C13 0.062(4) 0.049(4) 0.084(4) 0.003(3) -0.001(4) 0.005(3)
C14 0.050(4) 0.057(4) 0.064(4) -0.003(3) 0.010(3) 0.016(3)
C15 0.056(4) 0.065(4) 0.053(4) 0.004(3) 0.001(3) 0.000(3)
C16 0.046(4) 0.070(5) 0.050(3) -0.002(3) -0.011(3) 0.002(3)
C17 0.067(4) 0.085(5) 0.063(4) 0.008(4) -0.019(4) 0.005(4)
C18 0.060(4) 0.099(6) 0.072(4) -0.001(4) -0.022(4) 0.016(4)
C19 0.037(4) 0.126(7) 0.093(5) -0.049(5) -0.019(4) 0.020(4)
C20 0.044(4) 0.098(5) 0.061(4) -0.020(3) -0.014(3) 0.001(4)
C21 0.036(3) 0.097(5) 0.050(4) -0.018(4) 0.001(3) 0.001(4)
C22 0.046(3) 0.052(4) 0.049(3) -0.003(3) -0.005(3) -0.008(3)
C23 0.106(6) 0.085(5) 0.132(6) -0.039(5) 0.018(5) -0.024(5)
C24 0.116(6) 0.105(6) 0.113(5) -0.021(5) 0.038(5) -0.054(5)
C25 0.062(5) 0.111(6) 0.147(5) -0.025(6) -0.008(6) 0.017(5)
C26 0.044(4) 0.100(6) 0.134(5) -0.031(5) 0.019(5) 0.003(4)
C27 0.108(6) 0.104(6) 0.083(5) -0.013(5) 0.047(5) -0.024(5)
C28 0.175(9) 0.125(7) 0.060(4) 0.015(5) 0.001(6) -0.016(7)
C29 0.044(4) 0.059(4) 0.056(4) 0.003(3) 0.002(3) -0.001(3)
C30 0.066(4) 0.056(4) 0.052(3) -0.001(3) 0.005(3) -0.001(3)
C31 0.104(5) 0.065(4) 0.075(4) 0.004(3) -0.017(4) 0.004(4)
C32 0.132(6) 0.098(5) 0.100(5) 0.011(4) -0.036(5) 0.021(5)
C33 0.180(8) 0.131(6) 0.124(6) 0.014(5) -0.048(6) 0.026(6)
C34 0.169(8) 0.127(6) 0.092(5) 0.025(5) -0.008(6) -0.013(6)
C35 0.144(6) 0.086(5) 0.092(5) 0.012(4) -0.002(5) -0.012(5)
C36 0.108(5) 0.056(4) 0.065(4) 0.000(3) -0.011(4) 0.001(4)
C37 0.125(7) 0.055(4) 0.066(4) -0.010(4) 0.009(5) -0.028(5)
C38 0.062(5) 0.060(5) 0.085(5) -0.005(4) 0.016(4) -0.002(4)
C39 0.096(7) 0.083(5) 0.105(6) -0.008(4) 0.043(5) -0.016(5)
C40 0.069(5) 0.078(5) 0.143(7) -0.041(5) 0.028(5) -0.010(4)
C41 0.065(5) 0.109(7) 0.148(8) -0.016(6) -0.002(6) -0.014(5)
C42 0.057(4) 0.088(5) 0.115(5) -0.009(4) -0.008(4) 0.006(4)
C43 0.064(4) 0.051(4) 0.107(6) -0.033(4) 0.013(4) 0.004(4)
C44 0.067(5) 0.057(4) 0.066(4) -0.018(3) 0.010(4) -0.003(4)
C45 0.071(5) 0.089(5) 0.070(4) -0.002(4) 0.004(4) -0.014(4)
C46 0.094(6) 0.069(5) 0.098(5) -0.033(4) 0.022(5) -0.010(4)
C47 0.057(5) 0.079(5) 0.108(6) -0.025(5) 0.013(5) -0.011(4)
C48 0.057(5) 0.086(5) 0.102(5) -0.027(5) 0.004(4) -0.002(4)
C49 0.056(4) 0.060(4) 0.081(4) -0.021(4) 0.007(4) -0.005(3)
C50 0.068(5) 0.057(4) 0.093(5) -0.015(4) -0.016(4) 0.013(4)

loop_
_atom_type_symbol
_atom_type_description
_atom_type_scat_dispersion_real
_atom_type_scat_dispersion_imag
_atom_type_scat_source
C C 0.0033 0.0016 'International Tables Vol C Tables 4.2.6.8 and 6.1.1.4'
H H 0.0000 0.0000 'International Tables Vol C Tables 4.2.6.8 and 6.1.1.4'
N N 0.0061 0.0033 'International Tables Vol C Tables 4.2.6.8 and 6.1.1.4'
O O 0.0106 0.0060 'International Tables Vol C Tables 4.2.6.8 and 6.1.1.4'
Cl Cl 0.1484 0.1585 'International Tables Vol C Tables 4.2.6.8 and 6.1.1.4'
Ni Ni 0.3393 1.1124 'International Tables Vol C Tables 4.2.6.8 and 6.1.1.4'
Ru Ru -1.2594 0.8363 'International Tables Vol C Tables 4.2.6.8 and 6.1.1.4'

loop_
_geom_angle_atom_site_label_1
_geom_angle_atom_site_label_2
_geom_angle_atom_site_label_3
_geom_angle
O1 Ru1 N2 90.99(17)
O1 Ru1 O2 95.07(16)
N2 Ru1 O2 173.38(18)
O1 Ru1 N1 172.63(17)
N2 Ru1 N1 82.99(18)
O2 Ru1 N1 91.15(16)
O1 Ru1 C7 91.35(18)
N2 Ru1 C7 92.95(19)
O2 Ru1 C7 89.56(18)
N1 Ru1 C7 84.74(19)
O1 Ru1 C22 91.03(17)
N2 Ru1 C22 86.13(18)
O2 Ru1 C22 91.10(18)
N1 Ru1 C22 92.80(18)
C7 Ru1 C22 177.5(2)
N9 Ru2 N10 82.1(2)
N9 Ru2 O4 91.4(2)
N10 Ru2 O4 172.09(18)
N9 Ru2 O3 172.04(19)
N10 Ru2 O3 91.66(19)
O4 Ru2 O3 95.17(17)
N9 Ru2 C30 94.3(2)
N10 Ru2 C30 85.6(2)
O4 Ru2 C30 90.4(2)
O3 Ru2 C30 90.13(18)
N9 Ru2 C29 87.38(19)
N10 Ru2 C29 94.86(19)
O4 Ru2 C29 89.35(18)
O3 Ru2 C29 88.19(17)
C30 Ru2 C29 178.3(2)
N4 Ni1 N5 88.62(17)
N4 Ni1 N7 98.77(19)
N5 Ni1 N7 91.86(17)
N4 Ni1 N11 94.00(17)
N5 Ni1 N11 176.90(17)
N7 Ni1 N11 86.12(17)
N4 Ni1 N6 96.33(19)
N5 Ni1 N6 93.91(18)
N7 Ni1 N6 164.0(2)
N11 Ni1 N6 87.45(18)
N4 Ni1 N8 170.64(17)
N5 Ni1 N8 82.49(18)
N7 Ni1 N8 84.5(2)
N11 Ni1 N8 94.97(18)
N6 Ni1 N8 81.4(2)
C8 N1 C6 123.9(5)
C8 N1 Ru1 124.1(4)
C6 N1 Ru1 111.9(3)
C15 N2 C1 122.9(5)
C15 N2 Ru1 124.7(4)
C1 N2 Ru1 112.3(3)
C22 N4 Ni1 159.9(4)
C23 N5 Ni1 111.5(4)
C25 N6 Ni1 108.7(4)
C28 N7 Ni1 107.7(4)
C26 N8 C24 113.0(6)
C26 N8 C27 112.5(6)
C24 N8 C27 111.0(6)
C26 N8 Ni1 105.9(4)
C24 N8 Ni1 110.7(4)
C27 N8 Ni1 103.2(4)
C37 N9 C36 123.6(6)
C37 N9 Ru2 123.3(5)
C36 N9 Ru2 112.9(4)
C50 N10 C31 123.8(6)
C50 N10 Ru2 124.0(4)
C31 N10 Ru2 112.2(4)
C29 N11 Ni1 177.3(5)
C21 O1 Ru1 124.6(4)
C14 O2 Ru1 123.1(3)
C44 O3 Ru2 122.2(4)
C43 O4 Ru2 121.9(4)
N2 C1 C6 109.0(4)
N2 C1 C2 117.4(4)
C6 C1 C2 109.1(4)
C3 C2 C1 113.4(5)
C2 C3 C4 109.5(5)
C5 C4 C3 113.3(5)
C4 C5 C6 109.5(5)
C5 C6 C1 112.3(4)
C5 C6 N1 116.4(4)
C1 C6 N1 107.0(4)
N3 C7 Ru1 174.5(5)
N1 C8 C9 126.4(5)
C10 C9 C8 117.6(6)
C10 C9 C14 118.9(5)
C8 C9 C14 123.3(5)
C11 C10 C9 122.4(6)
C10 C11 C12 120.4(6)
C10 C11 Cl2 122.2(6)
C12 C11 Cl2 117.4(5)
C13 C12 C11 117.7(6)
C12 C13 C14 125.1(6)
O2 C14 C13 119.6(6)
O2 C14 C9 124.9(5)
C13 C14 C9 115.5(5)
N2 C15 C16 125.5(6)
C17 C16 C21 118.9(6)
C17 C16 C15 116.9(6)
C21 C16 C15 124.1(5)
C18 C17 C16 123.1(7)
C17 C18 C19 120.0(6)
C17 C18 Cl1 122.4(6)
C19 C18 Cl1 117.5(6)
C18 C19 C20 121.1(6)
C21 C20 C19 117.8(6)
O1 C21 C16 124.9(5)
O1 C21 C20 116.3(6)
C16 C21 C20 118.8(6)
N4 C22 Ru1 175.0(5)
C24 C23 N5 118.9(6)
C23 C24 N8 116.2(6)
C26 C25 N6 108.6(6)
C25 C26 N8 112.3(6)
C28 C27 N8 111.8(6)
C27 C28 N7 111.5(6)
N11 C29 Ru2 179.2(5)
N12 C30 Ru2 177.9(6)
C36 C31 N10 106.7(5)
C36 C31 C32 115.2(5)
N10 C31 C32 112.3(6)
C31 C32 C33 103.8(7)
C34 C33 C32 115.1(7)
C35 C34 C33 112.1(7)
C36 C35 C34 113.0(7)
N9 C36 C31 107.8(5)
N9 C36 C35 115.4(6)
C31 C36 C35 111.0(6)
N9 C37 C38 126.6(7)
C43 C38 C37 124.3(7)
C43 C38 C39 118.2(7)
C37 C38 C39 117.5(7)
C40 C39 C38 120.6(7)
C41 C40 C39 122.2(8)
C41 C40 Cl3 119.7(8)
C39 C40 Cl3 118.1(8)
C40 C41 C42 119.1(8)
C41 C42 C43 121.4(7)
O4 C43 C38 124.8(6)
O4 C43 C42 116.8(7)
C38 C43 C42 118.4(7)
O3 C44 C49 125.9(6)
O3 C44 C45 116.1(6)
C49 C44 C45 118.0(6)
C46 C45 C44 122.6(7)
C45 C46 C47 116.9(7)
C48 C47 C46 122.1(7)
C48 C47 Cl4 121.6(7)
C46 C47 Cl4 116.3(6)
C47 C48 C49 120.8(7)
C44 C49 C48 119.4(7)
C44 C49 C50 122.5(6)
C48 C49 C50 118.0(7)
N10 C50 C49 127.3(6)

loop_
_geom_bond_atom_site_label_1
_geom_bond_atom_site_label_2
_geom_bond_distance
Ru1 O1 1.990(4)
Ru1 N2 1.996(4)
Ru1 O2 2.006(4)
Ru1 N1 2.008(4)
Ru1 C7 2.057(6)
Ru1 C22 2.094(6)
Ru2 N9 1.984(5)
Ru2 N10 1.987(5)
Ru2 O4 1.988(4)
Ru2 O3 1.994(4)
Ru2 C30 2.027(6)
Ru2 C29 2.097(6)
Ni1 N4 2.060(5)
Ni1 N5 2.086(4)
Ni1 N7 2.101(4)
Ni1 N11 2.103(5)
Ni1 N6 2.103(5)
Ni1 N8 2.107(5)
Cl1 C18 1.733(6)
Cl2 C11 1.751(6)
Cl3 C40 1.774(8)
Cl4 C47 1.752(7)
N1 C8 1.310(6)
N1 C6 1.505(6)
N2 C15 1.309(6)
N2 C1 1.478(6)
N3 C7 1.143(6)
N4 C22 1.135(6)
N5 C23 1.432(7)
N6 C25 1.563(8)
N7 C28 1.531(9)
N8 C26 1.439(8)
N8 C24 1.472(7)
N8 C27 1.492(8)
N9 C37 1.317(8)
N9 C36 1.469(7)
N10 C50 1.259(7)
N10 C31 1.495(7)
N11 C29 1.116(6)
N12 C30 1.185(6)
O1 C21 1.336(6)
O2 C14 1.315(6)
O3 C44 1.339(7)
O4 C43 1.345(7)
C1 C6 1.504(6)
C1 C2 1.506(7)
C2 C3 1.493(7)
C3 C4 1.532(8)
C4 C5 1.482(7)
C5 C6 1.500(6)
C8 C9 1.413(7)
C9 C10 1.387(7)
C9 C14 1.447(7)
C10 C11 1.323(8)
C11 C12 1.442(8)
C12 C13 1.320(7)
C13 C14 1.407(7)
C15 C16 1.433(7)
C16 C17 1.389(7)
C16 C21 1.400(8)
C17 C18 1.332(8)
C18 C19 1.348(9)
C19 C20 1.435(8)
C20 C21 1.420(7)
C23 C24 1.419(7)
C25 C26 1.413(9)
C27 C28 1.470(10)
C31 C36 1.487(8)
C31 C32 1.565(9)
C32 C33 1.609(10)
C33 C34 1.552(11)
C34 C35 1.523(10)
C35 C36 1.509(8)
C37 C38 1.403(9)
C38 C43 1.389(8)
C38 C39 1.409(9)
C39 C40 1.364(10)
C40 C41 1.340(10)
C41 C42 1.362(9)
C42 C43 1.426(8)
C44 C49 1.383(8)
C44 C45 1.430(8)
C45 C46 1.351(8)
C46 C47 1.449(9)
C47 C48 1.306(9)
C48 C49 1.429(8)
C49 C50 1.459(8)
